data_7012573
loop_
_publ_author_name
'Ciurtin, Delia M.'
'Smith, Mark D.'
'zur Loye, Hans-Conrad'

_publ_section_title
;
 Structural diversity in the Cu(pyrazinecarboxylate)2/CdCl2 system: new
 one-, two- and three-dimensional mixed metal coordination polymers
;
_journal_issue 7
_journal_name_full 'Dalton Transactions'
_journal_page_first 1245
_journal_paper_doi 10.1039/b212148b
_journal_year 2003
_chemical_formula_moiety
; 
Cu(C5H3N2O2)2(CdCl2)2 
;
_chemical_formula_sum 'C10 H6 Cd2 Cl4 Cu N4 O4'
_chemical_formula_weight 676.33
_space_group_IT_number 15
_symmetry_cell_setting monoclinic
_symmetry_space_group_name_Hall '-C 2yc'
_symmetry_space_group_name_H-M 'C 1 2/c 1'
_atom_sites_solution_hydrogens geom
_atom_sites_solution_primary direct
_atom_sites_solution_secondary difmap
_audit_creation_method SHELXL-97
_cell_angle_alpha 90.00
_cell_angle_beta 102.0960(10)
_cell_angle_gamma 90.00
_cell_formula_units_Z 4
_cell_length_a 15.2485(11)
_cell_length_b 9.0948(7)
_cell_length_c 13.5787(10)
_cell_measurement_reflns_used 5557
_cell_measurement_temperature 293(2)
_cell_measurement_theta_max 28.300
_cell_measurement_theta_min 2.624
_cell_volume 1841.3(2)
_computing_cell_refinement 'SAINT+ NT V6.02a (Bruker, 1998)'
_computing_data_collection 'SMART NT V5.624 (Bruker, 2000)'
_computing_data_reduction 'SAINT+ NT V6.02a'
_computing_molecular_graphics 'SHELXTL V5.1 (Sheldrick, 1997)'
_computing_publication_material 'SHELXTL V5.1'
_computing_structure_refinement 'SHELXL-97 (Sheldrick, 1997)'
_computing_structure_solution 'SHELXS-97 (Sheldrick, 1990)'
_diffrn_ambient_temperature 293(2)
_diffrn_measured_fraction_theta_full 0.995
_diffrn_measured_fraction_theta_max 0.995
_diffrn_measurement_device_type 'Bruker SMART APEX CCD diffractometer'
_diffrn_measurement_method 'omega scans'
_diffrn_radiation_monochromator graphite
_diffrn_radiation_source 'fine-focus sealed tube'
_diffrn_radiation_type MoK\a
_diffrn_radiation_wavelength 0.71073
_diffrn_reflns_av_R_equivalents 0.0280
_diffrn_reflns_av_sigmaI/netI 0.0296
_diffrn_reflns_limit_h_max 20
_diffrn_reflns_limit_h_min -18
_diffrn_reflns_limit_k_max 12
_diffrn_reflns_limit_k_min -12
_diffrn_reflns_limit_l_max 18
_diffrn_reflns_limit_l_min -17
_diffrn_reflns_number 8027
_diffrn_reflns_theta_full 28.30
_diffrn_reflns_theta_max 28.30
_diffrn_reflns_theta_min 2.62
_diffrn_standards_decay_% 0
_exptl_absorpt_coefficient_mu 4.036
_exptl_absorpt_correction_T_max 0.6471
_exptl_absorpt_correction_T_min 0.4775
_exptl_absorpt_correction_type multi-scan
_exptl_absorpt_process_details '(SADABS, Bruker, 1997)'
_exptl_crystal_colour blue
_exptl_crystal_density_diffrn 2.440
_exptl_crystal_density_method 'not measured'
_exptl_crystal_description fragment
_exptl_crystal_F_000 1276
_exptl_crystal_size_max 0.22
_exptl_crystal_size_mid 0.18
_exptl_crystal_size_min 0.15
_refine_diff_density_max 0.738
_refine_diff_density_min -0.556
_refine_diff_density_rms 0.103
_refine_ls_extinction_method none
_refine_ls_goodness_of_fit_ref 1.005
_refine_ls_hydrogen_treatment mixed
_refine_ls_matrix_type full
_refine_ls_number_parameters 116
_refine_ls_number_reflns 2281
_refine_ls_number_restraints 0
_refine_ls_restrained_S_all 1.005
_refine_ls_R_factor_all 0.0273
_refine_ls_R_factor_gt 0.0222
_refine_ls_shift/su_max 0.001
_refine_ls_shift/su_mean 0.000
_refine_ls_structure_factor_coef Fsqd
_refine_ls_weighting_details 'calc w=1/[\s^2^(Fo^2^)+(0.0195P)^2^+0.0000P] where P=(Fo^2^+2Fc^2^)/3'
_refine_ls_weighting_scheme calc
_refine_ls_wR_factor_gt 0.0471
_refine_ls_wR_factor_ref 0.0479
_reflns_number_gt 1915
_reflns_number_total 2281
_reflns_threshold_expression >2sigma(I)
_cod_data_source_file b212148b.txt
_cod_data_source_block 4
_cod_original_sg_symbol_H-M C2/c
_cod_database_code 7012573

loop_
_symmetry_equiv_pos_as_xyz
'x, y, z'
'-x, y, -z+1/2'
'x+1/2, y+1/2, z'
'-x+1/2, y+1/2, -z+1/2'
'-x, -y, -z'
'x, -y, z-1/2'
'-x+1/2, -y+1/2, -z'
'x+1/2, -y+1/2, z-1/2'

loop_
_atom_site_label
_atom_site_type_symbol
_atom_site_fract_x
_atom_site_fract_y
_atom_site_fract_z
_atom_site_U_iso_or_equiv
_atom_site_adp_type
_atom_site_occupancy
_atom_site_symmetry_multiplicity
_atom_site_calc_flag
_atom_site_refinement_flags
_atom_site_disorder_assembly
_atom_site_disorder_group
Cu Cu 0.2500 0.7500 0.5000 0.02376(11) Uani 1 2 d S . .
Cd Cd 0.053557(14) 0.08602(2) 0.635349(14) 0.02378(7) Uani 1 1 d . . .
Cl1 Cl -0.09193(5) 0.10951(8) 0.48911(5) 0.03241(16) Uani 1 1 d . . .
Cl2 Cl 0.0000 0.28423(10) 0.7500 0.0278(2) Uani 1 2 d S . .
Cl3 Cl 0.0000 -0.10871(10) 0.7500 0.0380(3) Uani 1 2 d S . .
C1 C 0.21079(18) 0.5066(3) 0.60618(19) 0.0216(5) Uani 1 1 d . . .
C2 C 0.1758(2) 0.3759(3) 0.6335(2) 0.0275(6) Uani 1 1 d . . .
H2 H 0.1901 0.3454 0.7003 0.033 Uiso 1 1 calc R . .
C3 C 0.1035(2) 0.3395(3) 0.4691(2) 0.0349(7) Uani 1 1 d . . .
H3 H 0.0666 0.2833 0.4201 0.042 Uiso 1 1 calc R . .
C4 C 0.1387(2) 0.4705(3) 0.4411(2) 0.0322(7) Uani 1 1 d . . .
H4 H 0.1253 0.5001 0.3741 0.039 Uiso 1 1 calc R . .
C5 C 0.27110(18) 0.6055(3) 0.68030(19) 0.0229(5) Uani 1 1 d . . .
N1 N 0.19165(15) 0.5541(2) 0.51026(16) 0.0231(5) Uani 1 1 d . . .
N2 N 0.12104(17) 0.2921(2) 0.56452(17) 0.0292(5) Uani 1 1 d . . .
O1 O 0.28789(13) 0.72992(18) 0.64534(13) 0.0245(4) Uani 1 1 d . . .
O2 O 0.29895(14) 0.5606(2) 0.76765(14) 0.0313(5) Uani 1 1 d . . .

loop_
_atom_site_aniso_label
_atom_site_aniso_U_11
_atom_site_aniso_U_22
_atom_site_aniso_U_33
_atom_site_aniso_U_23
_atom_site_aniso_U_13
_atom_site_aniso_U_12
Cu 0.0290(3) 0.0204(2) 0.0201(2) 0.00207(17) 0.0010(2) -0.00653(19)
Cd 0.02576(12) 0.02359(10) 0.02082(11) -0.00060(7) 0.00222(8) -0.00258(8)
Cl1 0.0245(4) 0.0410(4) 0.0284(4) -0.0110(3) -0.0019(3) 0.0092(3)
Cl2 0.0290(5) 0.0260(4) 0.0280(5) 0.000 0.0049(4) 0.000
Cl3 0.0636(8) 0.0247(5) 0.0297(5) 0.000 0.0191(5) 0.000
C1 0.0190(14) 0.0232(12) 0.0203(13) 0.0020(10) -0.0008(11) -0.0003(10)
C2 0.0313(17) 0.0255(13) 0.0227(14) 0.0036(10) -0.0010(12) -0.0046(12)
C3 0.041(2) 0.0332(15) 0.0250(15) -0.0020(12) -0.0045(14) -0.0147(14)
C4 0.0408(19) 0.0320(14) 0.0198(14) 0.0006(11) -0.0031(13) -0.0112(13)
C5 0.0193(14) 0.0267(13) 0.0215(13) -0.0006(10) 0.0018(11) -0.0009(11)
N1 0.0241(13) 0.0219(10) 0.0218(11) 0.0004(8) 0.0013(10) -0.0037(9)
N2 0.0335(14) 0.0247(11) 0.0266(12) 0.0007(9) -0.0002(11) -0.0086(10)
O1 0.0292(11) 0.0221(8) 0.0202(9) 0.0007(7) 0.0004(8) -0.0053(8)
O2 0.0333(12) 0.0330(10) 0.0227(10) 0.0060(8) -0.0057(9) -0.0068(9)

loop_
_atom_type_symbol
_atom_type_description
_atom_type_scat_dispersion_real
_atom_type_scat_dispersion_imag
_atom_type_scat_source
C C 0.0033 0.0016 'International Tables Vol C Tables 4.2.6.8 and 6.1.1.4'
H H 0.0000 0.0000 'International Tables Vol C Tables 4.2.6.8 and 6.1.1.4'
N N 0.0061 0.0033 'International Tables Vol C Tables 4.2.6.8 and 6.1.1.4'
O O 0.0106 0.0060 'International Tables Vol C Tables 4.2.6.8 and 6.1.1.4'
Cl Cl 0.1484 0.1585 'International Tables Vol C Tables 4.2.6.8 and 6.1.1.4'
Cu Cu 0.3201 1.2651 'International Tables Vol C Tables 4.2.6.8 and 6.1.1.4'
Cd Cd -0.8075 1.2024 'International Tables Vol C Tables 4.2.6.8 and 6.1.1.4'

loop_
_geom_angle_atom_site_label_1
_geom_angle_atom_site_label_2
_geom_angle_atom_site_label_3
_geom_angle
_geom_angle_site_symmetry_1
_geom_angle_site_symmetry_3
_geom_angle_publ_flag
O1 Cu O1 180.0 7_566 . ?
O1 Cu N1 83.57(8) 7_566 7_566 ?
O1 Cu N1 96.43(8) . 7_566 ?
O1 Cu N1 96.43(8) 7_566 . ?
O1 Cu N1 83.57(8) . . ?
N1 Cu N1 180.0 7_566 . ?
O1 Cu Cl1 86.21(6) 7_566 5_566 ?
O1 Cu Cl1 93.79(6) . 5_566 ?
N1 Cu Cl1 89.86(7) 7_566 5_566 ?
N1 Cu Cl1 90.14(7) . 5_566 ?
O1 Cu Cl1 93.79(6) 7_566 3 ?
O1 Cu Cl1 86.21(6) . 3 ?
N1 Cu Cl1 90.14(7) 7_566 3 ?
N1 Cu Cl1 89.86(7) . 3 ?
Cl1 Cu Cl1 180.0 5_566 3 ?
O2 Cd N2 82.18(8) 4_546 . ?
O2 Cd Cl3 88.93(5) 4_546 . ?
N2 Cd Cl3 166.91(6) . . ?
O2 Cd Cl1 88.73(5) 4_546 5_556 ?
N2 Cd Cl1 95.66(6) . 5_556 ?
Cl3 Cd Cl1 93.72(2) . 5_556 ?
O2 Cd Cl2 96.58(4) 4_546 . ?
N2 Cd Cl2 85.13(6) . . ?
Cl3 Cd Cl2 86.38(2) . . ?
Cl1 Cd Cl2 174.686(18) 5_556 . ?
O2 Cd Cl1 166.02(5) 4_546 . ?
N2 Cd Cl1 89.92(6) . . ?
Cl3 Cd Cl1 100.626(19) . . ?
Cl1 Cd Cl1 80.55(2) 5_556 . ?
Cl2 Cd Cl1 94.204(16) . . ?
Cd Cl1 Cd 99.45(2) 5_556 . ?
Cd Cl1 Cu 131.98(3) 5_556 3_445 ?
Cd Cl1 Cu 126.79(3) . 3_445 ?
Cd Cl2 Cd 93.12(3) . 2_556 ?
Cd Cl3 Cd 94.13(3) 2_556 . ?
N1 C1 C2 121.1(2) . . ?
N1 C1 C5 115.6(2) . . ?
C2 C1 C5 123.2(2) . . ?
N2 C2 C1 121.0(2) . . ?
N2 C3 C4 122.0(3) . . ?
N1 C4 C3 120.3(3) . . ?
O2 C5 O1 126.3(2) . . ?
O2 C5 C1 118.7(2) . . ?
O1 C5 C1 115.0(2) . . ?
C4 N1 C1 118.2(2) . . ?
C4 N1 Cu 131.72(18) . . ?
C1 N1 Cu 110.03(17) . . ?
C3 N2 C2 117.3(2) . . ?
C3 N2 Cd 128.01(19) . . ?
C2 N2 Cd 114.32(17) . . ?
C5 O1 Cu 114.92(16) . . ?
C5 O2 Cd 126.44(18) . 4_556 ?

loop_
_geom_bond_atom_site_label_1
_geom_bond_atom_site_label_2
_geom_bond_distance
_geom_bond_site_symmetry_2
_geom_bond_publ_flag
Cu O1 1.9453(17) 7_566 ?
Cu O1 1.9453(17) . ?
Cu N1 2.009(2) 7_566 ?
Cu N1 2.009(2) . ?
Cu Cl1 2.7593(7) 5_566 ?
Cu Cl1 2.7593(7) 3 ?
Cd O2 2.368(2) 4_546 ?
Cd N2 2.432(2) . ?
Cd Cl3 2.6000(6) . ?
Cd Cl1 2.6029(7) 5_556 ?
Cd Cl2 2.6217(6) . ?
Cd Cl1 2.6579(8) . ?
Cl1 Cd 2.6029(7) 5_556 ?
Cl1 Cu 2.7593(7) 3_445 ?
Cl2 Cd 2.6217(6) 2_556 ?
Cl3 Cd 2.6000(6) 2_556 ?
C1 N1 1.345(3) . ?
C1 C2 1.385(3) . ?
C1 C5 1.510(4) . ?
C2 N2 1.352(3) . ?
C3 N2 1.338(4) . ?
C3 C4 1.392(4) . ?
C4 N1 1.340(3) . ?
C5 O2 1.242(3) . ?
C5 O1 1.274(3) . ?
O2 Cd 2.368(2) 4_556 ?

loop_
_geom_torsion_atom_site_label_1
_geom_torsion_atom_site_label_2
_geom_torsion_atom_site_label_3
_geom_torsion_atom_site_label_4
_geom_torsion
_geom_torsion_site_symmetry_1
_geom_torsion_site_symmetry_2
_geom_torsion_site_symmetry_3
_geom_torsion_site_symmetry_4
_geom_torsion_publ_flag
O2 Cd Cl1 Cd 40.4(2) 4_546 . . 5_556 ?
N2 Cd Cl1 Cd 95.75(6) . . . 5_556 ?
Cl3 Cd Cl1 Cd -92.05(3) . . . 5_556 ?
Cl1 Cd Cl1 Cd 0.0 5_556 . . 5_556 ?
Cl2 Cd Cl1 Cd -179.14(2) . . . 5_556 ?
O2 Cd Cl1 Cu -153.36(19) 4_546 . . 3_445 ?
N2 Cd Cl1 Cu -98.03(6) . . . 3_445 ?
Cl3 Cd Cl1 Cu 74.18(4) . . . 3_445 ?
Cl1 Cd Cl1 Cu 166.22(5) 5_556 . . 3_445 ?
Cl2 Cd Cl1 Cu -12.92(4) . . . 3_445 ?
O2 Cd Cl2 Cd -88.50(5) 4_546 . . 2_556 ?
N2 Cd Cl2 Cd -170.03(6) . . . 2_556 ?
Cl3 Cd Cl2 Cd 0.0 . . . 2_556 ?
Cl1 Cd Cl2 Cd 91.2(2) 5_556 . . 2_556 ?
Cl1 Cd Cl2 Cd 100.406(19) . . . 2_556 ?
O2 Cd Cl3 Cd 96.66(4) 4_546 . . 2_556 ?
N2 Cd Cl3 Cd 49.6(3) . . . 2_556 ?
Cl1 Cd Cl3 Cd -174.676(19) 5_556 . . 2_556 ?
Cl2 Cd Cl3 Cd 0.0 . . . 2_556 ?
Cl1 Cd Cl3 Cd -93.603(16) . . . 2_556 ?
N1 C1 C2 N2 -0.2(4) . . . . ?
C5 C1 C2 N2 179.1(3) . . . . ?
N2 C3 C4 N1 -0.3(5) . . . . ?
N1 C1 C5 O2 -172.4(2) . . . . ?
C2 C1 C5 O2 8.3(4) . . . . ?
N1 C1 C5 O1 7.9(3) . . . . ?
C2 C1 C5 O1 -171.3(3) . . . . ?
C3 C4 N1 C1 1.2(4) . . . . ?
C3 C4 N1 Cu -177.3(2) . . . . ?
C2 C1 N1 C4 -0.9(4) . . . . ?
C5 C1 N1 C4 179.8(2) . . . . ?
C2 C1 N1 Cu 177.8(2) . . . . ?
C5 C1 N1 Cu -1.5(3) . . . . ?
O1 Cu N1 C4 -4.4(3) 7_566 . . . ?
O1 Cu N1 C4 175.6(3) . . . . ?
N1 Cu N1 C4 122(100) 7_566 . . . ?
Cl1 Cu N1 C4 81.8(3) 5_566 . . . ?
Cl1 Cu N1 C4 -98.2(3) 3 . . . ?
O1 Cu N1 C1 177.04(18) 7_566 . . . ?
O1 Cu N1 C1 -2.96(18) . . . . ?
N1 Cu N1 C1 -57(100) 7_566 . . . ?
Cl1 Cu N1 C1 -96.76(17) 5_566 . . . ?
Cl1 Cu N1 C1 83.24(17) 3 . . . ?
C4 C3 N2 C2 -0.8(4) . . . . ?
C4 C3 N2 Cd 171.6(2) . . . . ?
C1 C2 N2 C3 1.0(4) . . . . ?
C1 C2 N2 Cd -172.4(2) . . . . ?
O2 Cd N2 C3 143.6(3) 4_546 . . . ?
Cl3 Cd N2 C3 -168.8(2) . . . . ?
Cl1 Cd N2 C3 55.6(3) 5_556 . . . ?
Cl2 Cd N2 C3 -119.1(3) . . . . ?
Cl1 Cd N2 C3 -24.9(3) . . . . ?
O2 Cd N2 C2 -43.85(19) 4_546 . . . ?
Cl3 Cd N2 C2 3.8(4) . . . . ?
Cl1 Cd N2 C2 -131.78(19) 5_556 . . . ?
Cl2 Cd N2 C2 53.50(19) . . . . ?
Cl1 Cd N2 C2 147.72(19) . . . . ?
O2 C5 O1 Cu 170.0(2) . . . . ?
C1 C5 O1 Cu -10.4(3) . . . . ?
O1 Cu O1 C5 -18(100) 7_566 . . . ?
N1 Cu O1 C5 -172.26(19) 7_566 . . . ?
N1 Cu O1 C5 7.74(19) . . . . ?
Cl1 Cu O1 C5 97.46(18) 5_566 . . . ?
Cl1 Cu O1 C5 -82.54(18) 3 . . . ?
O1 C5 O2 Cd -43.1(4) . . . 4_556 ?
C1 C5 O2 Cd 137.3(2) . . . 4_556 ?
